data_4509115
loop_
_publ_author_name
'Ding, Bin'
'Liu, Yuan-Yuan'
'Huang, Yong-Quan'
'Shi, Wei'
'Cheng, Peng'
'Liao, Dai-Zheng'
'Yan, Shi-Ping'

_publ_section_title
;
 Structural Variations Influenced by Ligand Conformation and Counteranions
 in Copper(II) Complexes with Flexible Bis-Triazole Ligand
;
_journal_issue 1
_journal_name_full 'Crystal Growth &amp; Design'
_journal_page_first 593
_journal_paper_doi 10.1021/cg8008943
_journal_volume 9
_journal_year 2009
_chemical_formula_sum 'C12 H12 Cl Cu0.5 N6'
_chemical_formula_weight 307.50
_chemical_name_systematic
; 
 ? 
;
_space_group_IT_number 14
_symmetry_cell_setting monoclinic
_symmetry_space_group_name_Hall '-P 2ybc'
_symmetry_space_group_name_H-M 'P 1 21/c 1'
_atom_sites_solution_hydrogens geom
_atom_sites_solution_primary direct
_atom_sites_solution_secondary difmap
_audit_creation_method SHELXL-97
_cell_angle_alpha 90.00
_cell_angle_beta 106.559(2)
_cell_angle_gamma 90.00
_cell_formula_units_Z 4
_cell_length_a 7.6671(16)
_cell_length_b 21.327(4)
_cell_length_c 8.5287(18)
_cell_measurement_reflns_used 2240
_cell_measurement_temperature 293(2)
_cell_measurement_theta_max 24.23
_cell_measurement_theta_min 2.67
_cell_volume 1336.7(5)
_computing_cell_refinement 'Bruker SMART APEX II'
_computing_data_collection 'Bruker SMART APEX II'
_computing_data_reduction 'Bruker SAINT'
_computing_molecular_graphics 'Bruker SHELXTL'
_computing_publication_material 'Bruker SHELXTL'
_computing_structure_refinement 'SHELXL-97 (Sheldrick, 1997)'
_computing_structure_solution 'SHELXS-97 (Sheldrick, 1990)'
_diffrn_ambient_temperature 293(2)
_diffrn_measured_fraction_theta_full 0.999
_diffrn_measured_fraction_theta_max 0.999
_diffrn_measurement_device_type 'APEX II CCD area detector'
_diffrn_measurement_method 'phi and omega scans'
_diffrn_radiation_monochromator graphite
_diffrn_radiation_source 'fine-focus sealed tube'
_diffrn_radiation_type MoK\a
_diffrn_radiation_wavelength 0.71073
_diffrn_reflns_av_R_equivalents 0.0220
_diffrn_reflns_av_sigmaI/netI 0.0257
_diffrn_reflns_limit_h_max 9
_diffrn_reflns_limit_h_min -9
_diffrn_reflns_limit_k_max 19
_diffrn_reflns_limit_k_min -25
_diffrn_reflns_limit_l_max 9
_diffrn_reflns_limit_l_min -10
_diffrn_reflns_number 7140
_diffrn_reflns_theta_full 25.03
_diffrn_reflns_theta_max 25.03
_diffrn_reflns_theta_min 2.67
_exptl_absorpt_coefficient_mu 1.057
_exptl_absorpt_correction_T_max 1.000000
_exptl_absorpt_correction_T_min 0.760830
_exptl_absorpt_correction_type multi-scan
_exptl_absorpt_process_details SADABS
_exptl_crystal_colour BLUE
_exptl_crystal_density_diffrn 1.528
_exptl_crystal_density_meas ?
_exptl_crystal_density_method 'not measured'
_exptl_crystal_description BLOCK
_exptl_crystal_F_000 630
_exptl_crystal_size_max 0.32
_exptl_crystal_size_mid 0.20
_exptl_crystal_size_min 0.12
_refine_diff_density_max 0.403
_refine_diff_density_min -0.467
_refine_diff_density_rms 0.054
_refine_ls_extinction_method none
_refine_ls_goodness_of_fit_ref 1.071
_refine_ls_hydrogen_treatment constr
_refine_ls_matrix_type full
_refine_ls_number_parameters 178
_refine_ls_number_reflns 2362
_refine_ls_number_restraints 0
_refine_ls_restrained_S_all 1.071
_refine_ls_R_factor_all 0.0407
_refine_ls_R_factor_gt 0.0313
_refine_ls_shift/su_max 0.000
_refine_ls_shift/su_mean 0.000
_refine_ls_structure_factor_coef Fsqd
_refine_ls_weighting_details 'calc w=1/[\s^2^(Fo^2^)+(0.0533P)^2^+0.3885P] where P=(Fo^2^+2Fc^2^)/3'
_refine_ls_weighting_scheme calc
_refine_ls_wR_factor_gt 0.0879
_refine_ls_wR_factor_ref 0.0917
_reflns_number_gt 1932
_reflns_number_total 2362
_reflns_threshold_expression >2sigma(I)
_cod_data_source_file cg8008943sup1.cif
_cod_data_source_block 3
_cod_depositor_comments
;
The following automatic conversions were performed:

'_symmetry_cell_setting' value 'Monoclinic' changed to 'monoclinic'
according to /home/saulius/struct/CIF-dictionaries/cif_core.dic
dictionary named 'cif_core.dic' version 2.4.2 from
2011-04-26.

'_exptl_absorpt_correction_type' value 'MULTI-SCAN'
changed to 'multi-scan' according to
/home/saulius/struct/CIF-dictionaries/cif_core.dic dictionary named
'cif_core.dic' version 2.4.2 from 2011-04-26.

Automatic conversion script
Id: cif_fix_values 1891 2012-01-12 08:04:46Z andrius 

The following automatic conversions were performed:

'_exptl_crystal_density_meas' value 'NONE' was changed to '?' - the
value is perceived as not measured.

Automatic conversion script
Id: cif_fix_values 3008 2015-01-20 13:52:24Z robertas 
;
_cod_original_cell_volume 1336.8(5)
_cod_original_sg_symbol_H-M P2(1)/c
_cod_original_formula_sum 'C12 H12 Cl Cu0.50 N6'
_cod_database_code 4509115

loop_
_symmetry_equiv_pos_as_xyz
'x, y, z'
'-x, y+1/2, -z+1/2'
'-x, -y, -z'
'x, -y-1/2, z-1/2'

loop_
_atom_site_label
_atom_site_type_symbol
_atom_site_fract_x
_atom_site_fract_y
_atom_site_fract_z
_atom_site_U_iso_or_equiv
_atom_site_adp_type
_atom_site_occupancy
_atom_site_symmetry_multiplicity
_atom_site_calc_flag
_atom_site_refinement_flags
Cu1 Cu 0.5000 0.5000 0.5000 0.03539(16) Uani 1 2 d S
Cl1 Cl 0.13224(7) 0.47467(3) 0.32558(7) 0.03396(18) Uani 1 1 d .
N1 N -0.4198(3) 0.08092(9) 0.9195(2) 0.0323(5) Uani 1 1 d .
N2 N -0.4424(3) 0.17590(11) 0.8041(3) 0.0440(6) Uani 1 1 d .
N3 N -0.2883(3) 0.14640(10) 0.7964(2) 0.0349(5) Uani 1 1 d .
N4 N 0.3277(3) 0.42259(10) 0.8751(2) 0.0344(5) Uani 1 1 d .
N5 N 0.4580(3) 0.45604(10) 0.6974(2) 0.0344(5) Uani 1 1 d .
N6 N 0.5076(3) 0.42258(13) 0.9549(3) 0.0505(6) Uani 1 1 d .
C1 C -0.2770(3) 0.09047(12) 0.8650(3) 0.0349(6) Uani 1 1 d .
H1 H -0.1827 0.0621 0.8736 0.042 Uiso 1 1 calc R
C2 C -0.5160(3) 0.13466(12) 0.8798(3) 0.0397(6) Uani 1 1 d .
H2 H -0.6251 0.1417 0.9042 0.048 Uiso 1 1 calc R
C3 C -0.1705(4) 0.17306(14) 0.7051(3) 0.0486(7) Uani 1 1 d .
H3A H -0.2424 0.1807 0.5932 0.058 Uiso 1 1 calc R
H3B H -0.0771 0.1427 0.7025 0.058 Uiso 1 1 calc R
C4 C -0.0808(3) 0.23310(12) 0.7767(3) 0.0378(6) Uani 1 1 d .
C5 C -0.1490(4) 0.28970(14) 0.7101(3) 0.0486(7) Uani 1 1 d .
H5 H -0.2552 0.2908 0.6236 0.058 Uiso 1 1 calc R
C6 C -0.0615(4) 0.34524(13) 0.7703(4) 0.0465(7) Uani 1 1 d .
H6 H -0.1101 0.3832 0.7242 0.056 Uiso 1 1 calc R
C7 C 0.0961(3) 0.34495(12) 0.8971(3) 0.0342(6) Uani 1 1 d .
C8 C 0.1632(4) 0.28811(13) 0.9660(4) 0.0456(7) Uani 1 1 d .
H8 H 0.2686 0.2870 1.0533 0.055 Uiso 1 1 calc R
C9 C 0.0751(4) 0.23282(13) 0.9064(4) 0.0464(7) Uani 1 1 d .
H9 H 0.1217 0.1949 0.9545 0.056 Uiso 1 1 calc R
C10 C 0.1900(4) 0.40584(14) 0.9582(3) 0.0443(7) Uani 1 1 d .
H10A H 0.0999 0.4390 0.9410 0.053 Uiso 1 1 calc R
H10B H 0.2481 0.4026 1.0748 0.053 Uiso 1 1 calc R
C11 C 0.3006(3) 0.44246(13) 0.7239(3) 0.0367(6) Uani 1 1 d .
H11 H 0.1874 0.4464 0.6471 0.044 Uiso 1 1 calc R
C12 C 0.5797(4) 0.44344(14) 0.8427(3) 0.0456(7) Uani 1 1 d .
H12 H 0.7043 0.4491 0.8617 0.055 Uiso 1 1 calc R

loop_
_atom_site_aniso_label
_atom_site_aniso_U_11
_atom_site_aniso_U_22
_atom_site_aniso_U_33
_atom_site_aniso_U_23
_atom_site_aniso_U_13
_atom_site_aniso_U_12
Cu1 0.0474(3) 0.0298(3) 0.0383(3) 0.00453(18) 0.0274(2) 0.00485(19)
Cl1 0.0279(3) 0.0418(4) 0.0349(3) -0.0014(3) 0.0133(2) -0.0012(3)
N1 0.0317(10) 0.0325(12) 0.0359(11) 0.0005(9) 0.0149(9) -0.0016(9)
N2 0.0403(12) 0.0381(13) 0.0523(14) 0.0059(11) 0.0113(11) 0.0021(10)
N3 0.0369(11) 0.0342(12) 0.0363(11) -0.0023(9) 0.0147(9) -0.0062(9)
N4 0.0362(11) 0.0361(12) 0.0334(11) 0.0021(9) 0.0142(9) -0.0067(9)
N5 0.0371(11) 0.0331(12) 0.0383(12) 0.0041(9) 0.0191(9) 0.0003(9)
N6 0.0409(13) 0.0648(17) 0.0446(13) 0.0167(12) 0.0100(11) -0.0038(12)
C1 0.0328(13) 0.0345(14) 0.0399(14) -0.0010(11) 0.0142(11) -0.0004(11)
C2 0.0310(13) 0.0382(15) 0.0527(16) -0.0020(12) 0.0162(12) 0.0001(11)
C3 0.0617(18) 0.0473(18) 0.0471(17) -0.0050(13) 0.0320(15) -0.0167(15)
C4 0.0413(14) 0.0379(15) 0.0403(14) 0.0025(12) 0.0213(12) -0.0068(12)
C5 0.0480(16) 0.0501(19) 0.0408(16) 0.0079(13) 0.0016(13) -0.0069(14)
C6 0.0512(16) 0.0347(16) 0.0505(16) 0.0131(13) 0.0095(14) 0.0009(13)
C7 0.0368(13) 0.0368(15) 0.0341(13) 0.0013(11) 0.0185(11) -0.0069(11)
C8 0.0352(14) 0.0487(18) 0.0486(16) 0.0087(13) 0.0051(12) -0.0026(13)
C9 0.0435(15) 0.0358(16) 0.0609(19) 0.0123(13) 0.0166(14) 0.0034(13)
C10 0.0533(16) 0.0477(17) 0.0406(15) -0.0031(12) 0.0278(13) -0.0140(14)
C11 0.0356(13) 0.0437(16) 0.0322(13) 0.0025(11) 0.0117(11) -0.0029(11)
C12 0.0336(13) 0.0558(19) 0.0492(16) 0.0142(14) 0.0148(12) 0.0028(13)

loop_
_atom_type_symbol
_atom_type_description
_atom_type_scat_dispersion_real
_atom_type_scat_dispersion_imag
_atom_type_scat_source
C C 0.0033 0.0016 'International Tables Vol C Tables 4.2.6.8 and 6.1.1.4'
H H 0.0000 0.0000 'International Tables Vol C Tables 4.2.6.8 and 6.1.1.4'
N N 0.0061 0.0033 'International Tables Vol C Tables 4.2.6.8 and 6.1.1.4'
Cl Cl 0.1484 0.1585 'International Tables Vol C Tables 4.2.6.8 and 6.1.1.4'
Cu Cu 0.3201 1.2651 'International Tables Vol C Tables 4.2.6.8 and 6.1.1.4'

loop_
_geom_angle_atom_site_label_1
_geom_angle_atom_site_label_2
_geom_angle_atom_site_label_3
_geom_angle
_geom_angle_site_symmetry_1
_geom_angle_site_symmetry_3
N1 Cu1 N1 180.000(1) 4_665 2_556
N1 Cu1 N5 91.31(8) 4_665 .
N1 Cu1 N5 88.69(8) 2_556 .
N1 Cu1 N5 88.69(8) 4_665 3_666
N1 Cu1 N5 91.31(8) 2_556 3_666
N5 Cu1 N5 180.00(10) . 3_666
C1 N1 C2 103.2(2) . .
C1 N1 Cu1 127.96(17) . 2_546
C2 N1 Cu1 127.78(16) . 2_546
C2 N2 N3 102.5(2) . .
C1 N3 N2 110.2(2) . .
C1 N3 C3 127.8(2) . .
N2 N3 C3 121.6(2) . .
C11 N4 N6 110.3(2) . .
C11 N4 C10 127.9(2) . .
N6 N4 C10 121.7(2) . .
C11 N5 C12 103.1(2) . .
C11 N5 Cu1 127.66(17) . .
C12 N5 Cu1 128.43(17) . .
C12 N6 N4 102.4(2) . .
N3 C1 N1 109.8(2) . .
N3 C1 H1 125.1 . .
N1 C1 H1 125.1 . .
N2 C2 N1 114.3(2) . .
N2 C2 H2 122.9 . .
N1 C2 H2 122.9 . .
N3 C3 C4 113.3(2) . .
N3 C3 H3A 108.9 . .
C4 C3 H3A 108.9 . .
N3 C3 H3B 108.9 . .
C4 C3 H3B 108.9 . .
H3A C3 H3B 107.7 . .
C5 C4 C9 118.5(3) . .
C5 C4 C3 120.4(3) . .
C9 C4 C3 121.0(3) . .
C4 C5 C6 120.8(3) . .
C4 C5 H5 119.6 . .
C6 C5 H5 119.6 . .
C7 C6 C5 120.8(3) . .
C7 C6 H6 119.6 . .
C5 C6 H6 119.6 . .
C6 C7 C8 118.5(2) . .
C6 C7 C10 119.7(2) . .
C8 C7 C10 121.8(2) . .
C7 C8 C9 120.6(3) . .
C7 C8 H8 119.7 . .
C9 C8 H8 119.7 . .
C4 C9 C8 120.9(3) . .
C4 C9 H9 119.6 . .
C8 C9 H9 119.6 . .
N4 C10 C7 112.4(2) . .
N4 C10 H10A 109.1 . .
C7 C10 H10A 109.1 . .
N4 C10 H10B 109.1 . .
C7 C10 H10B 109.1 . .
H10A C10 H10B 107.9 . .
N4 C11 N5 109.9(2) . .
N4 C11 H11 125.0 . .
N5 C11 H11 125.0 . .
N6 C12 N5 114.3(2) . .
N6 C12 H12 122.8 . .
N5 C12 H12 122.8 . .

loop_
_geom_bond_atom_site_label_1
_geom_bond_atom_site_label_2
_geom_bond_distance
_geom_bond_site_symmetry_2
Cu1 N1 2.017(2) 4_665
Cu1 N1 2.017(2) 2_556
Cu1 N5 2.0315(19) .
Cu1 N5 2.0315(19) 3_666
N1 C1 1.322(3) .
N1 C2 1.353(3) .
N1 Cu1 2.017(2) 2_546
N2 C2 1.310(3) .
N2 N3 1.357(3) .
N3 C1 1.321(3) .
N3 C3 1.465(3) .
N4 C11 1.316(3) .
N4 N6 1.353(3) .
N4 C10 1.473(3) .
N5 C11 1.322(3) .
N5 C12 1.349(3) .
N6 C12 1.312(3) .
C1 H1 0.9300 .
C2 H2 0.9300 .
C3 C4 1.498(4) .
C3 H3A 0.9700 .
C3 H3B 0.9700 .
C4 C5 1.373(4) .
C4 C9 1.379(4) .
C5 C6 1.386(4) .
C5 H5 0.9300 .
C6 C7 1.373(4) .
C6 H6 0.9300 .
C7 C8 1.381(4) .
C7 C10 1.504(4) .
C8 C9 1.382(4) .
C8 H8 0.9300 .
C9 H9 0.9300 .
C10 H10A 0.9700 .
C10 H10B 0.9700 .
C11 H11 0.9300 .
C12 H12 0.9300 .

loop_
_geom_torsion_atom_site_label_1
_geom_torsion_atom_site_label_2
_geom_torsion_atom_site_label_3
_geom_torsion_atom_site_label_4
_geom_torsion
_geom_torsion_site_symmetry_1
C2 N2 N3 C1 0.2(3) .
C2 N2 N3 C3 173.6(2) .
N1 Cu1 N5 C11 -107.5(2) 4_665
N1 Cu1 N5 C11 72.5(2) 2_556
N5 Cu1 N5 C11 -95(100) 3_666
N1 Cu1 N5 C12 84.8(2) 4_665
N1 Cu1 N5 C12 -95.2(2) 2_556
N5 Cu1 N5 C12 97(100) 3_666
C11 N4 N6 C12 0.2(3) .
C10 N4 N6 C12 -176.2(2) .
N2 N3 C1 N1 0.0(3) .
C3 N3 C1 N1 -172.8(2) .
C2 N1 C1 N3 -0.3(3) .
Cu1 N1 C1 N3 168.67(16) 2_546
N3 N2 C2 N1 -0.4(3) .
C1 N1 C2 N2 0.5(3) .
Cu1 N1 C2 N2 -168.51(18) 2_546
C1 N3 C3 C4 -122.0(3) .
N2 N3 C3 C4 66.0(3) .
N3 C3 C4 C5 -100.2(3) .
N3 C3 C4 C9 82.2(3) .
C9 C4 C5 C6 1.0(4) .
C3 C4 C5 C6 -176.7(2) .
C4 C5 C6 C7 0.4(4) .
C5 C6 C7 C8 -1.5(4) .
C5 C6 C7 C10 179.0(2) .
C6 C7 C8 C9 1.1(4) .
C10 C7 C8 C9 -179.4(2) .
C5 C4 C9 C8 -1.4(4) .
C3 C4 C9 C8 176.3(2) .
C7 C8 C9 C4 0.3(4) .
C11 N4 C10 C7 72.3(3) .
N6 N4 C10 C7 -111.8(3) .
C6 C7 C10 N4 -91.5(3) .
C8 C7 C10 N4 88.9(3) .
N6 N4 C11 N5 0.1(3) .
C10 N4 C11 N5 176.4(2) .
C12 N5 C11 N4 -0.5(3) .
Cu1 N5 C11 N4 -170.55(17) .
N4 N6 C12 N5 -0.6(3) .
C11 N5 C12 N6 0.7(3) .
Cu1 N5 C12 N6 170.6(2) .
